data_7120904
loop_
_publ_author_name
'Kulmaczewski, Rafal'
'Trzop, Elzbieta'
'Kershaw Cook, Laurence J.'
'Collet, Eric'
'CHASTANET, Guillaume'
'Halcrow, Malcolm'

_publ_section_title
;
 Role of Symmetry Breaking in the Structural Trapping of Light-Induced
 Excited Spin States
;
_journal_name_full 'Chemical Communications'
_journal_paper_doi 10.1039/C7CC07990G
_journal_year 2017
_chemical_formula_moiety 'C28 H30 Fe N10 S2, 2(Cl O4), C H3 N O2'
_chemical_formula_sum 'C29 H33 Cl2 Fe N11 O10 S2'
_chemical_formula_weight 886.53
_chemical_name_systematic
'Bis[4-(isopropylsulfanyl)-2,6-di(pyrazol-1-yl)pyridine]iron(II)diperchlorate nitromethane solvate'
_space_group_IT_number 14
_symmetry_cell_setting monoclinic
_symmetry_space_group_name_Hall '-P 2ybc'
_symmetry_space_group_name_H-M 'P 1 21/c 1'
_atom_sites_solution_hydrogens geom
_atom_sites_solution_primary direct
_atom_sites_solution_secondary difmap
_audit_creation_method SHELXL-97
_audit_update_record
;
2017-07-18 deposited with the CCDC.
2017-11-20 downloaded from the CCDC.
;
_cell_angle_alpha 90.00
_cell_angle_beta 102.134(4)
_cell_angle_gamma 90.00
_cell_formula_units_Z 4
_cell_length_a 20.3076(10)
_cell_length_b 11.8848(6)
_cell_length_c 15.9663(8)
_cell_measurement_reflns_used 6377
_cell_measurement_temperature 100(2)
_cell_measurement_theta_max 73.72
_cell_measurement_theta_min 4.33
_cell_volume 3767.4(3)
_computing_cell_refinement 'CrysAlisPro, Agilent Technologies'
_computing_data_collection 'CrysAlisPro, Agilent Technologies'
_computing_data_reduction 'CrysAlisPro, Agilent Technologies'
_computing_molecular_graphics 'XSEED (Barbour, 2001)'
_computing_publication_material 'local program'
_computing_structure_refinement 'SHELXL-97 (Sheldrick, 1997)'
_computing_structure_solution 'SHELXS-97 (Sheldrick, 1990)'
_diffrn_ambient_temperature 100(2)
_diffrn_detector_area_resol_mean 5.3095
_diffrn_measured_fraction_theta_full 0.988
_diffrn_measured_fraction_theta_max 0.968
_diffrn_measurement_device_type 'SuperNova, Dual, Cu at zero, Atlas'
_diffrn_measurement_method '\w scans'
_diffrn_radiation_monochromator mirror
_diffrn_radiation_source 'SuperNova (Cu) X-ray Source'
_diffrn_radiation_type CuK\a
_diffrn_radiation_wavelength 1.54184
_diffrn_reflns_av_R_equivalents 0.0483
_diffrn_reflns_av_sigmaI/netI 0.0574
_diffrn_reflns_limit_h_max 25
_diffrn_reflns_limit_h_min -16
_diffrn_reflns_limit_k_max 14
_diffrn_reflns_limit_k_min -13
_diffrn_reflns_limit_l_max 19
_diffrn_reflns_limit_l_min -18
_diffrn_reflns_number 14338
_diffrn_reflns_theta_full 72.00
_diffrn_reflns_theta_max 73.86
_diffrn_reflns_theta_min 4.34
_diffrn_standards_decay_% 0
_diffrn_standards_interval_count 0
_diffrn_standards_interval_time 0
_diffrn_standards_number 0
_exptl_absorpt_coefficient_mu 6.157
_exptl_absorpt_correction_T_max 1.000
_exptl_absorpt_correction_T_min 0.578
_exptl_absorpt_correction_type multi-scan
_exptl_absorpt_process_details
; 
CrysAlisPro, Agilent Technologies,
Version 1.171.36.24 (release 03-12-2012 CrysAlis171 .NET)
Empirical absorption correction using spherical harmonics,
 implemented in SCALE3 ABSPACK scaling algorithm.
;
_exptl_crystal_colour brown
_exptl_crystal_density_diffrn 1.563
_exptl_crystal_density_method 'not measured'
_exptl_crystal_description 'rectangular prism'
_exptl_crystal_F_000 1824
_exptl_crystal_preparation 'Magnetic properties'
_exptl_crystal_recrystallization_method 'Re-crystallisation from solvent: Nitromethane/diethyl ether'
_exptl_crystal_size_max 0.19
_exptl_crystal_size_mid 0.14
_exptl_crystal_size_min 0.09
_refine_diff_density_max 0.697
_refine_diff_density_min -0.761
_refine_diff_density_rms 0.092
_refine_ls_extinction_method none
_refine_ls_goodness_of_fit_ref 1.031
_refine_ls_hydrogen_treatment constr
_refine_ls_matrix_type full
_refine_ls_number_parameters 508
_refine_ls_number_reflns 7390
_refine_ls_number_restraints 18
_refine_ls_restrained_S_all 1.032
_refine_ls_R_factor_all 0.0817
_refine_ls_R_factor_gt 0.0696
_refine_ls_shift/su_max 0.000
_refine_ls_shift/su_mean 0.000
_refine_ls_structure_factor_coef Fsqd
_refine_ls_weighting_details 'calc w=1/[\s^2^(Fo^2^)+(0.0602P)^2^+13.0694P] where P=(Fo^2^+2Fc^2^)/3'
_refine_ls_weighting_scheme calc
_refine_ls_wR_factor_gt 0.1608
_refine_ls_wR_factor_ref 0.1692
_reflns_number_gt 6125
_reflns_number_total 7390
_reflns_threshold_expression >2sigma(I)
_cod_data_source_file c7cc07990g1.cif
_cod_data_source_block 164no2lt_CCDC1
_cod_original_sg_symbol_H-M 'P 21/c'
_cod_database_code 7120904

loop_
_symmetry_equiv_pos_as_xyz
'x, y, z'
'-x, y+1/2, -z+1/2'
'-x, -y, -z'
'x, -y-1/2, z-1/2'

loop_
_atom_site_label
_atom_site_type_symbol
_atom_site_fract_x
_atom_site_fract_y
_atom_site_fract_z
_atom_site_U_iso_or_equiv
_atom_site_adp_type
_atom_site_occupancy
_atom_site_symmetry_multiplicity
_atom_site_calc_flag
_atom_site_refinement_flags
_atom_site_disorder_assembly
_atom_site_disorder_group
Fe1 Fe 0.22345(3) 0.60491(6) 0.06838(4) 0.02414(17) Uani 1 1 d . A .
N2 N 0.12112(19) 0.6291(3) 0.0420(2) 0.0248(7) Uani 1 1 d . A .
C3 C 0.0931(2) 0.7067(4) -0.0150(3) 0.0247(8) Uani 1 1 d . . .
C4 C 0.0260(2) 0.7365(4) -0.0288(3) 0.0261(9) Uani 1 1 d . A 2
H4 H 0.0074 0.7912 -0.0705 0.031 Uiso 1 1 calc R . .
C5 C -0.0135(2) 0.6828(4) 0.0211(3) 0.0299(10) Uani 1 1 d . . .
C6 C 0.0155(2) 0.6009(4) 0.0816(3) 0.0284(9) Uani 1 1 d . A .
H6 H -0.0105 0.5628 0.1158 0.034 Uiso 1 1 calc R . .
C7 C 0.0827(2) 0.5785(4) 0.0889(3) 0.0268(9) Uani 1 1 d . . .
N8 N 0.1399(2) 0.7559(3) -0.0566(2) 0.0282(8) Uani 1 1 d . A .
N9 N 0.2071(2) 0.7300(3) -0.0265(2) 0.0300(8) Uani 1 1 d . . .
C10 C 0.2399(3) 0.7926(4) -0.0728(3) 0.0404(12) Uani 1 1 d . A .
H10 H 0.2875 0.7930 -0.0667 0.049 Uiso 1 1 calc R . .
C11 C 0.1951(3) 0.8585(5) -0.1321(4) 0.0501(15) Uani 1 1 d . . .
H11 H 0.2063 0.9102 -0.1722 0.060 Uiso 1 1 calc R A .
C12 C 0.1325(3) 0.8331(4) -0.1204(3) 0.0397(12) Uani 1 1 d . A .
H12 H 0.0913 0.8637 -0.1512 0.048 Uiso 1 1 calc R . .
N13 N 0.1191(2) 0.5000(3) 0.1467(2) 0.0330(9) Uani 1 1 d . A .
N14 N 0.1868(2) 0.4911(3) 0.1513(2) 0.0343(9) Uani 1 1 d . . .
C15 C 0.2063(4) 0.4075(5) 0.2070(3) 0.0518(17) Uani 1 1 d . A .
H15 H 0.2515 0.3819 0.2240 0.062 Uiso 1 1 calc R . .
C16 C 0.1525(4) 0.3625(5) 0.2369(3) 0.0548(17) Uani 1 1 d . . .
H16 H 0.1538 0.3023 0.2764 0.066 Uiso 1 1 calc R A .
C17 C 0.0970(3) 0.4230(4) 0.1977(3) 0.0458(14) Uani 1 1 d . A .
H17 H 0.0520 0.4131 0.2047 0.055 Uiso 1 1 calc R . .
S18 S -0.09936(6) 0.70479(10) 0.01431(8) 0.0343(3) Uani 1 1 d . A .
C19 C -0.1186(2) 0.8367(4) -0.0442(3) 0.0323(10) Uani 1 1 d . . .
H19 H -0.1026 0.8328 -0.0992 0.039 Uiso 1 1 calc R A .
C20 C -0.0857(3) 0.9360(4) 0.0083(3) 0.0374(11) Uani 1 1 d . A .
H20A H -0.0951 1.0050 -0.0257 0.056 Uiso 1 1 calc R . .
H20B H -0.0369 0.9241 0.0242 0.056 Uiso 1 1 calc R . .
H20C H -0.1039 0.9430 0.0603 0.056 Uiso 1 1 calc R . .
C21 C -0.1953(2) 0.8469(5) -0.0630(4) 0.0438(13) Uani 1 1 d . A .
H21A H -0.2109 0.8491 -0.0090 0.066 Uiso 1 1 calc R . .
H21B H -0.2153 0.7820 -0.0969 0.066 Uiso 1 1 calc R . .
H21C H -0.2089 0.9162 -0.0953 0.066 Uiso 1 1 calc R . .
N22 N 0.32388(18) 0.5782(3) 0.1152(2) 0.0277(8) Uani 1 1 d . . .
C23 C 0.3570(2) 0.4962(4) 0.0833(3) 0.0272(9) Uani 1 1 d . A .
C24 C 0.4217(2) 0.4670(4) 0.1180(3) 0.0307(10) Uani 1 1 d . . .
H24 H 0.4435 0.4079 0.0942 0.037 Uiso 1 1 calc R A .
C25 C 0.4555(2) 0.5272(4) 0.1904(3) 0.0309(10) Uani 1 1 d . A .
C26 C 0.4223(2) 0.6146(4) 0.2228(3) 0.0306(10) Uani 1 1 d . . .
H26 H 0.4443 0.6579 0.2706 0.037 Uiso 1 1 calc R A .
C27 C 0.3564(2) 0.6358(4) 0.1827(3) 0.0257(9) Uani 1 1 d . A .
N28 N 0.3161(2) 0.4470(4) 0.0100(2) 0.0339(9) Uani 1 1 d . . .
N29 N 0.2505(2) 0.4822(4) -0.0126(2) 0.0384(10) Uani 1 1 d . A .
C30 C 0.2270(4) 0.4285(6) -0.0865(3) 0.062(2) Uani 1 1 d . . .
H30 H 0.1822 0.4354 -0.1185 0.074 Uiso 1 1 calc R A .
C31 C 0.2757(4) 0.3614(6) -0.1110(3) 0.0591(19) Uani 1 1 d . A .
H31 H 0.2707 0.3155 -0.1606 0.071 Uiso 1 1 calc R . .
C32 C 0.3323(3) 0.3756(5) -0.0484(3) 0.0470(14) Uani 1 1 d . A .
H32 H 0.3750 0.3418 -0.0464 0.056 Uiso 1 1 calc R . .
N33 N 0.31555(19) 0.7186(3) 0.2082(2) 0.0269(8) Uani 1 1 d . . .
N34 N 0.24985(18) 0.7258(3) 0.1643(2) 0.0248(7) Uani 1 1 d . A .
C35 C 0.2240(3) 0.8126(4) 0.1991(3) 0.0315(10) Uani 1 1 d . . .
H35 H 0.1791 0.8390 0.1810 0.038 Uiso 1 1 calc R A .
C36 C 0.2717(3) 0.8596(4) 0.2657(3) 0.0384(12) Uani 1 1 d . A .
H36 H 0.2654 0.9217 0.3007 0.046 Uiso 1 1 calc R . .
C37 C 0.3292(2) 0.7984(4) 0.2703(3) 0.0322(10) Uani 1 1 d . A .
H37 H 0.3709 0.8095 0.3094 0.039 Uiso 1 1 calc R . .
S38 S 0.53644(6) 0.48096(12) 0.23576(9) 0.0430(3) Uani 1 1 d . . .
C39 C 0.5723(2) 0.5905(5) 0.3136(4) 0.0466(14) Uani 1 1 d . A .
H39 H 0.5392 0.6088 0.3500 0.056 Uiso 1 1 calc R . .
C40 C 0.5877(3) 0.6955(6) 0.2689(5) 0.0609(18) Uani 1 1 d . . .
H40A H 0.6076 0.7519 0.3116 0.091 Uiso 1 1 calc R A .
H40B H 0.5460 0.7254 0.2335 0.091 Uiso 1 1 calc R . .
H40C H 0.6196 0.6778 0.2324 0.091 Uiso 1 1 calc R . .
C41 C 0.6345(3) 0.5359(6) 0.3694(4) 0.0596(19) Uani 1 1 d . . .
H41A H 0.6674 0.5189 0.3342 0.089 Uiso 1 1 calc R A .
H41B H 0.6214 0.4660 0.3941 0.089 Uiso 1 1 calc R . .
H41C H 0.6545 0.5876 0.4155 0.089 Uiso 1 1 calc R . .
Cl42 Cl 0.45099(6) 0.78037(10) 0.48992(7) 0.0335(3) Uani 1 1 d . B 1
O43 O 0.5066(2) 0.8319(4) 0.5464(2) 0.0536(11) Uani 1 1 d . B 1
O44 O 0.40018(19) 0.8617(3) 0.4581(2) 0.0477(10) Uani 1 1 d . B 1
O45 O 0.4236(3) 0.6933(4) 0.5335(3) 0.0670(13) Uani 1 1 d . B 1
O46 O 0.47510(19) 0.7321(3) 0.4188(2) 0.0430(9) Uani 1 1 d . B 1
Cl47 Cl 0.07189(6) 0.98082(11) 0.22609(7) 0.0374(3) Uani 1 1 d . . .
O48 O 0.13584(17) 1.0330(3) 0.2265(2) 0.0407(8) Uani 1 1 d . . .
O49 O 0.0189(2) 1.0608(4) 0.1992(3) 0.0568(12) Uani 1 1 d . . .
O50 O 0.0710(2) 0.9427(3) 0.3117(2) 0.0494(10) Uani 1 1 d . . .
O51 O 0.06261(19) 0.8862(4) 0.1687(2) 0.0496(10) Uani 1 1 d . . .
C52A C 0.5611(7) 0.5516(18) 0.5837(10) 0.037(5) Uiso 0.40 1 d PD D 1
H52A H 0.5323 0.6033 0.6077 0.056 Uiso 0.40 1 calc PR D 1
H52B H 0.5437 0.4748 0.5844 0.056 Uiso 0.40 1 calc PR D 1
H52C H 0.5614 0.5736 0.5246 0.056 Uiso 0.40 1 calc PR D 1
N53A N 0.6291(6) 0.5563(10) 0.6346(8) 0.037(3) Uiso 0.40 1 d PD D 1
O54A O 0.6422(5) 0.6255(9) 0.6919(6) 0.055(3) Uiso 0.40 1 d PD D 1
O55A O 0.6747(10) 0.499(2) 0.6202(17) 0.165(12) Uiso 0.40 1 d PD D 1
C52B C 0.5732(7) 0.5470(18) 0.5726(15) 0.034(6) Uiso 0.40 1 d PD C 2
H52D H 0.5575 0.4689 0.5713 0.051 Uiso 0.40 1 calc PR C 2
H52E H 0.5694 0.5743 0.5138 0.051 Uiso 0.40 1 calc PR C 2
H52F H 0.5456 0.5940 0.6022 0.051 Uiso 0.40 1 calc PR C 2
N53B N 0.6434(4) 0.5525(7) 0.6179(6) 0.042(2) Uiso 0.60 1 d PD . .
O54B O 0.6701(6) 0.6410(9) 0.6254(8) 0.067(3) Uiso 0.40 1 d PD C 2
O55B O 0.6717(5) 0.4678(7) 0.6496(6) 0.025(2) Uiso 0.40 1 d PD C 2
C52C C 0.5739(9) 0.569(3) 0.570(2) 0.027(9) Uiso 0.20 1 d PD C 3
H52G H 0.5437 0.5190 0.5935 0.040 Uiso 0.20 1 calc PR C 3
H52H H 0.5711 0.5511 0.5096 0.040 Uiso 0.20 1 calc PR C 3
H52I H 0.5605 0.6472 0.5757 0.040 Uiso 0.20 1 calc PR C 3
O54C O 0.6556(10) 0.4568(12) 0.6500(12) 0.027(6) Uiso 0.20 1 d PD C 3
O55C O 0.6856(8) 0.6093(14) 0.5956(12) 0.038(4) Uiso 0.20 1 d PD C 3

loop_
_atom_site_aniso_label
_atom_site_aniso_U_11
_atom_site_aniso_U_22
_atom_site_aniso_U_33
_atom_site_aniso_U_23
_atom_site_aniso_U_13
_atom_site_aniso_U_12
Fe1 0.0176(3) 0.0321(4) 0.0199(3) 0.0057(3) -0.0026(2) 0.0032(3)
N2 0.0322(19) 0.0210(17) 0.0196(16) 0.0008(14) 0.0014(14) 0.0049(15)
C3 0.031(2) 0.024(2) 0.0169(18) 0.0006(16) -0.0001(16) 0.0040(17)
C4 0.030(2) 0.025(2) 0.0189(19) -0.0007(16) -0.0055(16) 0.0051(17)
C5 0.040(3) 0.023(2) 0.021(2) -0.0018(17) -0.0052(18) -0.0031(19)
C6 0.033(2) 0.025(2) 0.024(2) 0.0008(17) -0.0009(18) -0.0010(18)
C7 0.035(2) 0.023(2) 0.021(2) 0.0002(17) 0.0023(17) 0.0031(18)
N8 0.041(2) 0.0219(18) 0.0227(17) 0.0039(14) 0.0083(15) 0.0098(16)
N9 0.039(2) 0.0228(19) 0.0311(19) 0.0065(15) 0.0147(16) 0.0073(16)
C10 0.059(3) 0.028(2) 0.043(3) 0.005(2) 0.030(3) 0.001(2)
C11 0.086(4) 0.031(3) 0.045(3) 0.010(2) 0.040(3) 0.007(3)
C12 0.066(4) 0.027(2) 0.028(2) 0.0067(19) 0.013(2) 0.013(2)
N13 0.049(2) 0.0249(19) 0.0227(18) 0.0071(15) 0.0032(16) 0.0128(17)
N14 0.044(2) 0.033(2) 0.0214(18) 0.0021(16) -0.0050(16) 0.0175(18)
C15 0.081(4) 0.041(3) 0.025(2) 0.000(2) -0.010(3) 0.035(3)
C16 0.105(5) 0.032(3) 0.027(3) 0.015(2) 0.012(3) 0.025(3)
C17 0.081(4) 0.028(3) 0.030(3) 0.005(2) 0.016(3) 0.004(3)
S18 0.0292(5) 0.0350(6) 0.0346(6) 0.0039(5) -0.0025(4) -0.0023(5)
C19 0.032(2) 0.035(3) 0.028(2) 0.0003(19) 0.0008(18) 0.005(2)
C20 0.035(3) 0.038(3) 0.037(3) -0.001(2) 0.003(2) 0.004(2)
C21 0.029(2) 0.051(3) 0.046(3) -0.003(2) -0.005(2) 0.008(2)
N22 0.0217(17) 0.040(2) 0.0192(17) -0.0049(15) -0.0008(14) -0.0095(16)
C23 0.027(2) 0.034(2) 0.0195(19) -0.0063(18) 0.0019(16) -0.0120(18)
C24 0.032(2) 0.033(2) 0.026(2) -0.0079(18) 0.0049(18) -0.0085(19)
C25 0.027(2) 0.037(3) 0.028(2) -0.0062(19) 0.0036(18) -0.0038(19)
C26 0.028(2) 0.040(3) 0.022(2) -0.0081(19) -0.0002(17) -0.0098(19)
C27 0.024(2) 0.034(2) 0.0177(19) -0.0014(17) 0.0018(16) -0.0014(18)
N28 0.039(2) 0.039(2) 0.0214(18) -0.0077(16) -0.0003(16) -0.0165(18)
N29 0.034(2) 0.053(3) 0.0217(18) 0.0065(18) -0.0085(16) -0.022(2)
C30 0.079(4) 0.074(4) 0.019(2) 0.016(3) -0.021(3) -0.055(4)
C31 0.095(5) 0.055(4) 0.024(3) -0.012(3) 0.004(3) -0.043(4)
C32 0.076(4) 0.039(3) 0.029(2) -0.012(2) 0.015(3) -0.026(3)
N33 0.0303(19) 0.0289(19) 0.0192(17) -0.0042(14) -0.0001(14) -0.0048(15)
N34 0.0283(18) 0.0232(18) 0.0198(16) -0.0015(14) -0.0015(14) 0.0024(14)
C35 0.043(3) 0.021(2) 0.029(2) 0.0006(17) 0.0046(19) 0.0053(19)
C36 0.065(3) 0.026(2) 0.026(2) -0.0073(19) 0.014(2) -0.006(2)
C37 0.038(2) 0.035(3) 0.023(2) -0.0063(18) 0.0048(18) -0.012(2)
S38 0.0303(6) 0.0482(8) 0.0435(7) -0.0219(6) -0.0081(5) 0.0030(5)
C39 0.023(2) 0.064(4) 0.048(3) -0.032(3) -0.003(2) -0.002(2)
C40 0.042(3) 0.054(4) 0.086(5) -0.035(4) 0.012(3) -0.014(3)
C41 0.027(3) 0.091(5) 0.052(3) -0.039(3) -0.009(2) 0.005(3)
Cl42 0.0386(6) 0.0336(6) 0.0240(5) -0.0053(4) -0.0035(4) 0.0037(5)
O43 0.045(2) 0.061(3) 0.045(2) -0.0218(19) -0.0142(17) 0.0068(19)
O44 0.049(2) 0.054(2) 0.0318(18) -0.0120(17) -0.0097(16) 0.0257(19)
O45 0.094(4) 0.052(3) 0.061(3) 0.009(2) 0.029(3) -0.011(3)
O46 0.049(2) 0.046(2) 0.0316(18) -0.0096(16) 0.0011(15) 0.0123(17)
Cl47 0.0380(6) 0.0474(7) 0.0235(5) 0.0044(5) -0.0009(4) 0.0186(5)
O48 0.0317(18) 0.050(2) 0.0334(18) 0.0027(16) -0.0083(14) 0.0089(16)
O49 0.052(2) 0.068(3) 0.049(2) 0.023(2) 0.0072(19) 0.040(2)
O50 0.068(3) 0.054(2) 0.0258(17) 0.0112(16) 0.0100(17) 0.029(2)
O51 0.042(2) 0.060(3) 0.040(2) -0.0158(18) -0.0081(16) 0.0096(18)

loop_
_atom_type_symbol
_atom_type_description
_atom_type_scat_dispersion_real
_atom_type_scat_dispersion_imag
_atom_type_scat_source
Cl Cl 0.3639 0.7018 'International Tables Vol C Tables 4.2.6.8 and 6.1.1.4'
C C 0.0181 0.0091 'International Tables Vol C Tables 4.2.6.8 and 6.1.1.4'
O O 0.0492 0.0322 'International Tables Vol C Tables 4.2.6.8 and 6.1.1.4'
Fe Fe -1.1336 3.1974 'International Tables Vol C Tables 4.2.6.8 and 6.1.1.4'
N N 0.0311 0.0180 'International Tables Vol C Tables 4.2.6.8 and 6.1.1.4'
S S 0.3331 0.5567 'International Tables Vol C Tables 4.2.6.8 and 6.1.1.4'
H H 0.0000 0.0000 'International Tables Vol C Tables 4.2.6.8 and 6.1.1.4'

loop_
_geom_angle_atom_site_label_1
_geom_angle_atom_site_label_2
_geom_angle_atom_site_label_3
_geom_angle
N22 Fe1 N2 170.53(14)
N22 Fe1 N34 75.85(14)
N2 Fe1 N34 98.47(14)
N22 Fe1 N29 75.36(15)
N2 Fe1 N29 110.85(14)
N34 Fe1 N29 150.60(15)
N22 Fe1 N9 111.64(16)
N2 Fe1 N9 75.67(15)
N34 Fe1 N9 91.12(15)
N29 Fe1 N9 94.02(15)
N22 Fe1 N14 97.25(15)
N2 Fe1 N14 75.26(14)
N34 Fe1 N14 92.89(15)
N29 Fe1 N14 96.44(15)
N9 Fe1 N14 150.93(15)
C7 N2 C3 118.6(4)
C7 N2 Fe1 120.6(3)
C3 N2 Fe1 120.3(3)
N2 C3 C4 123.4(4)
N2 C3 N8 112.3(4)
C4 C3 N8 124.3(4)
C3 C4 C5 117.2(4)
C3 C4 H4 121.4
C5 C4 H4 121.4
C4 C5 C6 119.9(4)
C4 C5 S18 125.6(3)
C6 C5 S18 114.5(4)
C7 C6 C5 117.2(4)
C7 C6 H6 121.4
C5 C6 H6 121.4
N2 C7 C6 123.6(4)
N2 C7 N13 112.3(4)
C6 C7 N13 124.1(4)
C12 N8 N9 110.9(4)
C12 N8 C3 131.5(4)
N9 N8 C3 117.5(3)
C10 N9 N8 104.9(4)
C10 N9 Fe1 141.2(4)
N8 N9 Fe1 113.8(3)
N9 C10 C11 111.0(5)
N9 C10 H10 124.5
C11 C10 H10 124.5
C12 C11 C10 106.0(5)
C12 C11 H11 127.0
C10 C11 H11 127.0
N8 C12 C11 107.2(5)
N8 C12 H12 126.4
C11 C12 H12 126.4
C17 N13 N14 111.8(4)
C17 N13 C7 130.1(5)
N14 N13 C7 118.0(4)
C15 N14 N13 104.4(5)
C15 N14 Fe1 142.2(4)
N13 N14 Fe1 113.4(3)
N14 C15 C16 111.7(5)
N14 C15 H15 124.2
C16 C15 H15 124.2
C17 C16 C15 105.8(5)
C17 C16 H16 127.1
C15 C16 H16 127.1
N13 C17 C16 106.4(6)
N13 C17 H17 126.8
C16 C17 H17 126.8
C5 S18 C19 105.3(2)
C20 C19 C21 111.0(4)
C20 C19 S18 111.3(3)
C21 C19 S18 105.6(4)
C20 C19 H19 109.6
C21 C19 H19 109.6
S18 C19 H19 109.6
C19 C20 H20A 109.5
C19 C20 H20B 109.5
H20A C20 H20B 109.5
C19 C20 H20C 109.5
H20A C20 H20C 109.5
H20B C20 H20C 109.5
C19 C21 H21A 109.5
C19 C21 H21B 109.5
H21A C21 H21B 109.5
C19 C21 H21C 109.5
H21A C21 H21C 109.5
H21B C21 H21C 109.5
C27 N22 C23 118.5(4)
C27 N22 Fe1 120.3(3)
C23 N22 Fe1 120.9(3)
N22 C23 C24 123.3(4)
N22 C23 N28 111.2(4)
C24 C23 N28 125.5(4)
C23 C24 C25 117.8(4)
C23 C24 H24 121.1
C25 C24 H24 121.1
C26 C25 C24 119.5(4)
C26 C25 S38 124.6(3)
C24 C25 S38 115.8(4)
C27 C26 C25 117.4(4)
C27 C26 H26 121.3
C25 C26 H26 121.3
N22 C27 C26 123.4(4)
N22 C27 N33 111.9(4)
C26 C27 N33 124.7(4)
C32 N28 N29 111.9(4)
C32 N28 C23 130.3(5)
N29 N28 C23 117.4(4)
C30 N29 N28 103.5(5)
C30 N29 Fe1 141.6(5)
N28 N29 Fe1 114.6(3)
N29 C30 C31 112.3(6)
N29 C30 H30 123.9
C31 C30 H30 123.9
C32 C31 C30 105.3(5)
C32 C31 H31 127.4
C30 C31 H31 127.4
N28 C32 C31 107.0(6)
N28 C32 H32 126.5
C31 C32 H32 126.5
C37 N33 N34 110.9(4)
C37 N33 C27 131.3(4)
N34 N33 C27 117.8(3)
C35 N34 N33 105.2(4)
C35 N34 Fe1 141.0(3)
N33 N34 Fe1 113.8(3)
N34 C35 C36 110.9(4)
N34 C35 H35 124.6
C36 C35 H35 124.6
C37 C36 C35 106.1(4)
C37 C36 H36 127.0
C35 C36 H36 127.0
N33 C37 C36 106.9(4)
N33 C37 H37 126.5
C36 C37 H37 126.5
C25 S38 C39 105.2(2)
C40 C39 C41 113.6(5)
C40 C39 S38 111.0(4)
C41 C39 S38 104.7(4)
C40 C39 H39 109.1
C41 C39 H39 109.1
S38 C39 H39 109.1
C39 C40 H40A 109.5
C39 C40 H40B 109.5
H40A C40 H40B 109.5
C39 C40 H40C 109.5
H40A C40 H40C 109.5
H40B C40 H40C 109.5
C39 C41 H41A 109.5
C39 C41 H41B 109.5
H41A C41 H41B 109.5
C39 C41 H41C 109.5
H41A C41 H41C 109.5
H41B C41 H41C 109.5
O45 Cl42 O44 109.7(3)
O45 Cl42 O43 110.0(3)
O44 Cl42 O43 110.6(2)
O45 Cl42 O46 109.1(3)
O44 Cl42 O46 109.2(2)
O43 Cl42 O46 108.2(2)
O49 Cl47 O51 109.8(3)
O49 Cl47 O48 109.6(3)
O51 Cl47 O48 109.7(2)
O49 Cl47 O50 109.5(2)
O51 Cl47 O50 109.4(3)
O48 Cl47 O50 108.8(2)
N53A C52A H52A 109.5
N53A C52A H52B 109.5
H52A C52A H52B 109.5
N53A C52A H52C 109.5
H52A C52A H52C 109.5
H52B C52A H52C 109.5
O55A N53A O54A 117.9(13)
O55A N53A C52A 123.3(14)
O54A N53A C52A 118.7(12)
N53B C52B H52D 109.5
N53B C52B H52E 109.5
H52D C52B H52E 109.5
N53B C52B H52F 109.5
H52D C52B H52F 109.5
H52E C52B H52F 109.5
O54B N53B O55B 122.0(10)
O54B N53B C52B 118.1(12)
O55B N53B C52B 119.8(11)
N53B C52C H52G 109.5
N53B C52C H52H 109.5
H52G C52C H52H 109.5
N53B C52C H52I 109.5
H52G C52C H52I 109.5
H52H C52C H52I 109.5
O55C N53B O54C 122.7(13)
O55C N53B C52C 116.0(13)
O54C N53B C52C 114.7(13)

loop_
_geom_bond_atom_site_label_1
_geom_bond_atom_site_label_2
_geom_bond_distance
Fe1 N22 2.044(4)
Fe1 N2 2.052(4)
Fe1 N34 2.087(3)
Fe1 N29 2.097(5)
Fe1 N9 2.099(4)
Fe1 N14 2.134(4)
N2 C7 1.333(6)
N2 C3 1.336(5)
C3 C4 1.381(6)
C3 N8 1.396(6)
C4 C5 1.398(7)
C4 H4 0.9500
C5 C6 1.410(6)
C5 S18 1.744(5)
C6 C7 1.372(6)
C6 H6 0.9500
C7 N13 1.408(5)
N8 C12 1.356(6)
N8 N9 1.382(5)
N9 C10 1.323(6)
C10 C11 1.406(8)
C10 H10 0.9500
C11 C12 1.356(8)
C11 H11 0.9500
C12 H12 0.9500
N13 C17 1.362(7)
N13 N14 1.365(6)
N14 C15 1.337(6)
C15 C16 1.390(10)
C15 H15 0.9500
C16 C17 1.372(8)
C16 H16 0.9500
C17 H17 0.9500
S18 C19 1.824(5)
C19 C20 1.518(7)
C19 C21 1.529(7)
C19 H19 1.0000
C20 H20A 0.9800
C20 H20B 0.9800
C20 H20C 0.9800
C21 H21A 0.9800
C21 H21B 0.9800
C21 H21C 0.9800
N22 C27 1.329(5)
N22 C23 1.344(6)
C23 C24 1.360(6)
C23 N28 1.412(5)
C24 C25 1.409(6)
C24 H24 0.9500
C25 C26 1.395(7)
C25 S38 1.740(5)
C26 C27 1.381(6)
C26 H26 0.9500
C27 N33 1.401(6)
N28 C32 1.352(7)
N28 N29 1.371(6)
N29 C30 1.338(7)
C30 C31 1.388(11)
C30 H30 0.9500
C31 C32 1.366(8)
C31 H31 0.9500
C32 H32 0.9500
N33 C37 1.357(6)
N33 N34 1.373(5)
N34 C35 1.330(6)
C35 C36 1.396(7)
C35 H35 0.9500
C36 C37 1.366(7)
C36 H36 0.9500
C37 H37 0.9500
S38 C39 1.841(5)
C39 C40 1.504(9)
C39 C41 1.529(8)
C39 H39 1.0000
C40 H40A 0.9800
C40 H40B 0.9800
C40 H40C 0.9800
C41 H41A 0.9800
C41 H41B 0.9800
C41 H41C 0.9800
Cl42 O45 1.424(4)
Cl42 O44 1.427(4)
Cl42 O43 1.427(4)
Cl42 O46 1.446(4)
Cl47 O49 1.432(4)
Cl47 O51 1.437(4)
Cl47 O48 1.438(4)
Cl47 O50 1.444(4)
C52A N53A 1.447(13)
C52A H52A 0.9800
C52A H52B 0.9800
C52A H52C 0.9800
N53A O54A 1.217(12)
N53A O55A 1.214(14)
C52B N53B 1.457(12)
C52B H52D 0.9800
C52B H52E 0.9800
C52B H52F 0.9800
N53B O54B 1.178(11)
N53B O55B 1.215(11)
C52C N53B 1.469(14)
C52C H52G 0.9800
C52C H52H 0.9800
C52C H52I 0.9800
N53B O55C 1.202(13)
N53B O54C 1.251(13)
